data_4120541
loop_
_publ_author_name
'Tran, Ba L.'
'Li, Bijie'
'Driess, Matthias'
'Hartwig, John F.'

_publ_section_title
;
 Copper-catalyzed intermolecular amidation and imidation of unactivated
 alkanes.
;
_journal_issue 6
_journal_name_full 'Journal of the American Chemical Society'
_journal_page_first 2555
_journal_page_last 2563
_journal_paper_doi 10.1021/ja411912p
_journal_volume 136
_journal_year 2014
_chemical_formula_moiety 'C19 H19 Cu N3 O3'
_chemical_formula_sum 'C19 H19 Cu N3 O3'
_chemical_formula_weight 400.91
_chemical_name_common ba4
_chemical_name_systematic
;
 ?
;
_space_group_crystal_system monoclinic
_space_group_IT_number 14
_space_group_name_Hall '-P 2ybc'
_space_group_name_H-M_alt 'P 1 21/c 1'
_symmetry_space_group_name_Hall '-P 2ybc'
_symmetry_space_group_name_H-M 'P 1 21/c 1'
_atom_sites_solution_hydrogens geom
_audit_creation_method SHELXL-2013
_cell_angle_alpha 90
_cell_angle_beta 89.401(3)
_cell_angle_gamma 90
_cell_formula_units_Z 4
_cell_length_a 9.3032(3)
_cell_length_b 12.7890(4)
_cell_length_c 14.7995(5)
_cell_measurement_reflns_used 4767
_cell_measurement_temperature 150.1(2)
_cell_measurement_theta_max 31.8820
_cell_measurement_theta_min 3.8320
_cell_volume 1760.73(10)
_computing_cell_refinement
;
CrysAlisPro, Agilent Technologies,
Version 1.171.36.28 (release 01-02-2013 CrysAlis171 .NET)
(compiled Feb  1 2013,16:14:44)
;
_computing_data_collection
;
CrysAlisPro, Agilent Technologies,
Version 1.171.36.28 (release 01-02-2013 CrysAlis171 .NET)
(compiled Feb  1 2013,16:14:44)
;
_computing_data_reduction
;
CrysAlisPro, Agilent Technologies,
Version 1.171.36.28 (release 01-02-2013 CrysAlis171 .NET)
(compiled Feb  1 2013,16:14:44)
;
_computing_structure_refinement 'SHELXL-2013 (Sheldrick, 2013)'
_computing_structure_solution Sir-92
_diffrn_ambient_temperature 150.1(2)
_diffrn_detector_area_resol_mean 16.3031
_diffrn_measured_fraction_theta_full 0.997
_diffrn_measured_fraction_theta_max 0.917
_diffrn_measurement_device_type 'Xcalibur, Sapphire3'
_diffrn_measurement_method '\w scans'
_diffrn_radiation_type MoK\a
_diffrn_radiation_wavelength 0.71073
_diffrn_reflns_av_R_equivalents 0.0382
_diffrn_reflns_av_unetI/netI 0.0451
_diffrn_reflns_Laue_measured_fraction_full 0.997
_diffrn_reflns_Laue_measured_fraction_max 0.917
_diffrn_reflns_limit_h_max 14
_diffrn_reflns_limit_h_min -13
_diffrn_reflns_limit_k_max 19
_diffrn_reflns_limit_k_min -19
_diffrn_reflns_limit_l_max 22
_diffrn_reflns_limit_l_min -21
_diffrn_reflns_number 19684
_diffrn_reflns_point_group_measured_fraction_full 0.997
_diffrn_reflns_point_group_measured_fraction_max 0.917
_diffrn_reflns_theta_full 25.242
_diffrn_reflns_theta_max 32.579
_diffrn_reflns_theta_min 3.471
_diffrn_source 'Enhance (Mo) X-ray Source'
_exptl_absorpt_coefficient_mu 1.265
_exptl_absorpt_correction_T_max 1.00000
_exptl_absorpt_correction_T_min 0.74826
_exptl_absorpt_correction_type multi-scan
_exptl_crystal_colour green
_exptl_crystal_density_diffrn 1.512
_exptl_crystal_description needles
_exptl_crystal_F_000 828
_exptl_crystal_size_max 0.346
_exptl_crystal_size_mid 0.060
_exptl_crystal_size_min 0.048
_refine_diff_density_max 0.483
_refine_diff_density_min -0.766
_refine_diff_density_rms 0.075
_refine_ls_extinction_method none
_refine_ls_goodness_of_fit_ref 1.055
_refine_ls_hydrogen_treatment constr
_refine_ls_matrix_type full
_refine_ls_number_parameters 237
_refine_ls_number_reflns 5881
_refine_ls_number_restraints 0
_refine_ls_restrained_S_all 1.055
_refine_ls_R_factor_all 0.0681
_refine_ls_R_factor_gt 0.0472
_refine_ls_shift/su_max 0.010
_refine_ls_shift/su_mean 0.001
_refine_ls_structure_factor_coef Fsqd
_refine_ls_weighting_details 'w=1/[\s^2^(Fo^2^)+(0.0443P)^2^+0.6859P] where P=(Fo^2^+2Fc^2^)/3'
_refine_ls_weighting_scheme calc
_refine_ls_wR_factor_gt 0.0953
_refine_ls_wR_factor_ref 0.1031
_reflns_Friedel_coverage 0.000
_reflns_number_gt 4682
_reflns_number_total 5881
_reflns_threshold_expression 'I > 2\s(I)'
_cod_data_source_file ja411912p_si_004.cif
_cod_data_source_block ba4.cif
_cod_database_code 4120541
_shelx_space_group_comment
;
The symmetry employed for this shelxl refinement is uniquely defined
by the following loop, which should always be used as a source of
symmetry information in preference to the above space-group names.
They are only intended as comments.
;
_shelxl_version_number 2013-4

loop_
_space_group_symop_operation_xyz
'x, y, z'
'-x, y+1/2, -z+1/2'
'-x, -y, -z'
'x, -y-1/2, z-1/2'

loop_
_atom_site_label
_atom_site_type_symbol
_atom_site_fract_x
_atom_site_fract_y
_atom_site_fract_z
_atom_site_U_iso_or_equiv
_atom_site_adp_type
_atom_site_occupancy
_atom_site_site_symmetry_order
_atom_site_calc_flag
_atom_site_refinement_flags_posn
_atom_site_refinement_flags_adp
Cu01 Cu 0.74038(2) 0.09897(2) 1.00004(2) 0.01684(7) Uani 1 1 d . .
O3 O 0.56820(16) 0.33312(12) 1.01125(10) 0.0282(3) Uani 1 1 d . .
O2 O 1.01591(18) 0.21562(12) 0.93905(12) 0.0336(4) Uani 1 1 d . .
O1 O 0.68675(18) 0.09055(12) 0.87651(10) 0.0282(3) Uani 1 1 d . .
C17 C 0.7367(2) 0.52751(15) 0.93286(13) 0.0215(4) Uani 1 1 d . .
H17 H 0.6445 0.5532 0.9498 0.026 Uiso 1 1 calc R U
N3 N 0.78176(18) 0.24718(13) 0.98246(11) 0.0192(3) Uani 1 1 d . .
N1 N 0.82723(19) 0.09003(13) 1.12743(11) 0.0210(3) Uani 1 1 d . .
C18 C 0.7738(2) 0.42389(14) 0.94490(12) 0.0169(3) Uani 1 1 d . .
N2 N 0.68639(17) -0.04461(12) 1.02372(11) 0.0187(3) Uani 1 1 d . .
C16 C 0.8412(3) 0.59254(16) 0.89466(14) 0.0270(4) Uani 1 1 d . .
H16 H 0.8197 0.6643 0.8854 0.032 Uiso 1 1 calc R U
C6 C 0.6289(2) -0.09278(16) 0.87061(14) 0.0236(4) Uani 1 1 d . .
C13 C 0.9088(2) 0.38733(14) 0.92163(12) 0.0177(4) Uani 1 1 d . .
C5 C 0.5864(3) -0.17759(18) 0.81538(17) 0.0328(5) Uani 1 1 d . .
H5 H 0.5715 -0.2444 0.8420 0.039 Uiso 1 1 calc R U
C15 C 0.9755(2) 0.55494(16) 0.86987(14) 0.0266(4) Uani 1 1 d . .
H15 H 1.0435 0.6011 0.8430 0.032 Uiso 1 1 calc R U
C8 C 0.7046(2) -0.07982(15) 1.11783(13) 0.0230(4) Uani 1 1 d . .
H8A H 0.7868 -0.1287 1.1217 0.028 Uiso 1 1 calc R U
H8B H 0.6170 -0.1166 1.1392 0.028 Uiso 1 1 calc R U
C4 C 0.5664(3) -0.1653(2) 0.72476(17) 0.0389(6) Uani 1 1 d . .
H4 H 0.5378 -0.2230 0.6888 0.047 Uiso 1 1 calc R U
C2 C 0.6291(2) 0.0165(2) 0.73702(14) 0.0304(5) Uani 1 1 d . .
H2 H 0.6433 0.0824 0.7088 0.036 Uiso 1 1 calc R U
C12 C 0.9132(2) 0.27451(15) 0.94676(13) 0.0201(4) Uani 1 1 d . .
C3 C 0.5881(3) -0.0675(2) 0.68542(16) 0.0358(6) Uani 1 1 d . .
H3 H 0.5745 -0.0588 0.6223 0.043 Uiso 1 1 calc R U
C14 C 1.0125(2) 0.45105(16) 0.88351(13) 0.0221(4) Uani 1 1 d . .
H14 H 1.1050 0.4251 0.8674 0.027 Uiso 1 1 calc R U
C19 C 0.6915(2) 0.33256(15) 0.98341(12) 0.0184(4) Uani 1 1 d . .
C1 C 0.6506(2) 0.00725(17) 0.83115(14) 0.0237(4) Uani 1 1 d . .
C10 C 0.9750(2) 0.0477(2) 1.11952(15) 0.0305(5) Uani 1 1 d . .
H10A H 1.0352 0.0965 1.0849 0.046 Uiso 1 1 calc R U
H10B H 0.9725 -0.0199 1.0884 0.046 Uiso 1 1 calc R U
H10C H 1.0150 0.0384 1.1800 0.046 Uiso 1 1 calc R U
C9 C 0.7318(2) 0.01574(16) 1.17588(13) 0.0223(4) Uani 1 1 d . .
H9A H 0.6393 0.0503 1.1907 0.027 Uiso 1 1 calc R U
H9B H 0.7770 -0.0058 1.2332 0.027 Uiso 1 1 calc R U
C7 C 0.6454(2) -0.11222(15) 0.96508(14) 0.0222(4) Uani 1 1 d . .
H7 H 0.6243 -0.1807 0.9863 0.027 Uiso 1 1 calc R U
C11 C 0.8306(3) 0.18887(18) 1.17738(15) 0.0368(6) Uani 1 1 d . .
H11A H 0.7339 0.2194 1.1792 0.055 Uiso 1 1 calc R U
H11B H 0.8969 0.2374 1.1472 0.055 Uiso 1 1 calc R U
H11C H 0.8631 0.1759 1.2391 0.055 Uiso 1 1 calc R U

loop_
_atom_site_aniso_label
_atom_site_aniso_U_11
_atom_site_aniso_U_22
_atom_site_aniso_U_33
_atom_site_aniso_U_23
_atom_site_aniso_U_13
_atom_site_aniso_U_12
Cu01 0.01584(12) 0.01407(11) 0.02060(12) 0.00347(8) -0.00035(8) -0.00103(9)
O3 0.0207(7) 0.0292(8) 0.0346(8) 0.0071(6) 0.0062(6) 0.0021(6)
O2 0.0278(8) 0.0197(8) 0.0531(10) 0.0020(7) 0.0096(7) 0.0071(7)
O1 0.0337(8) 0.0258(8) 0.0253(7) 0.0047(6) -0.0066(6) -0.0091(7)
C17 0.0238(10) 0.0186(9) 0.0223(9) 0.0001(7) -0.0045(7) 0.0036(8)
N3 0.0197(8) 0.0151(7) 0.0227(8) 0.0023(6) 0.0022(6) 0.0014(6)
N1 0.0211(8) 0.0202(8) 0.0219(8) 0.0017(6) 0.0002(6) -0.0011(7)
C18 0.0195(9) 0.0164(8) 0.0148(8) 0.0002(6) -0.0035(6) -0.0001(7)
N2 0.0150(7) 0.0151(7) 0.0258(8) 0.0034(6) 0.0023(6) 0.0012(6)
C16 0.0384(12) 0.0143(9) 0.0283(10) 0.0031(7) -0.0089(9) -0.0012(9)
C6 0.0159(8) 0.0227(10) 0.0321(10) -0.0048(8) -0.0009(7) 0.0025(8)
C13 0.0208(9) 0.0150(8) 0.0174(8) -0.0001(6) -0.0023(7) -0.0012(7)
C5 0.0276(11) 0.0236(11) 0.0472(14) -0.0140(9) -0.0076(10) 0.0084(9)
C15 0.0319(12) 0.0204(10) 0.0274(10) 0.0031(8) -0.0034(9) -0.0111(9)
C8 0.0230(10) 0.0185(9) 0.0274(10) 0.0083(7) 0.0038(8) 0.0015(8)
C4 0.0338(13) 0.0422(14) 0.0408(14) -0.0255(11) -0.0059(10) 0.0130(11)
C2 0.0235(10) 0.0436(14) 0.0240(10) -0.0001(9) 0.0008(8) -0.0019(10)
C12 0.0213(9) 0.0147(9) 0.0242(9) 0.0001(7) 0.0001(7) 0.0013(7)
C3 0.0237(11) 0.0580(16) 0.0255(11) -0.0143(10) 0.0021(8) 0.0076(11)
C14 0.0205(9) 0.0228(10) 0.0230(9) -0.0005(7) -0.0003(7) -0.0042(8)
C19 0.0191(9) 0.0182(9) 0.0180(8) 0.0024(6) -0.0024(7) -0.0013(7)
C1 0.0163(9) 0.0290(11) 0.0258(10) -0.0017(8) 0.0012(7) -0.0007(8)
C10 0.0180(10) 0.0443(14) 0.0294(11) 0.0076(9) -0.0016(8) -0.0021(10)
C9 0.0205(9) 0.0240(10) 0.0223(9) 0.0049(7) 0.0032(7) 0.0036(8)
C7 0.0179(9) 0.0142(9) 0.0346(11) 0.0014(7) -0.0010(8) 0.0019(7)
C11 0.0579(17) 0.0257(11) 0.0270(11) -0.0037(9) -0.0060(11) -0.0055(11)

loop_
_atom_type_symbol
_atom_type_description
_atom_type_scat_dispersion_real
_atom_type_scat_dispersion_imag
_atom_type_scat_source
C C 0.0033 0.0016 'International Tables Vol C Tables 4.2.6.8 and 6.1.1.4'
H H 0.0000 0.0000 'International Tables Vol C Tables 4.2.6.8 and 6.1.1.4'
N N 0.0061 0.0033 'International Tables Vol C Tables 4.2.6.8 and 6.1.1.4'
O O 0.0106 0.0060 'International Tables Vol C Tables 4.2.6.8 and 6.1.1.4'
Cu Cu 0.3201 1.2651 'International Tables Vol C Tables 4.2.6.8 and 6.1.1.4'

loop_
_geom_angle_atom_site_label_1
_geom_angle_atom_site_label_2
_geom_angle_atom_site_label_3
_geom_angle
O1 Cu01 N2 92.87(7)
O1 Cu01 N3 88.86(6)
N2 Cu01 N3 175.35(7)
O1 Cu01 N1 169.83(7)
N2 Cu01 N1 83.41(7)
N3 Cu01 N1 95.58(7)
C1 O1 Cu01 127.72(13)
C18 C17 C16 116.75(19)
C12 N3 C19 110.06(16)
C12 N3 Cu01 118.20(13)
C19 N3 Cu01 130.48(14)
C11 N1 C10 109.33(18)
C11 N1 C9 108.98(17)
C10 N1 C9 110.80(16)
C11 N1 Cu01 115.09(13)
C10 N1 Cu01 108.68(13)
C9 N1 Cu01 103.86(12)
C13 C18 C17 121.40(18)
C13 C18 C19 106.84(16)
C17 C18 C19 131.75(18)
C7 N2 C8 118.02(16)
C7 N2 Cu01 126.47(14)
C8 N2 Cu01 115.37(12)
C15 C16 C17 121.57(19)
C5 C6 C1 119.5(2)
C5 C6 C7 117.7(2)
C1 C6 C7 122.86(18)
C18 C13 C14 122.20(18)
C18 C13 C12 107.06(17)
C14 C13 C12 130.74(18)
C4 C5 C6 121.4(2)
C16 C15 C14 121.2(2)
N2 C8 C9 108.08(15)
C5 C4 C3 119.5(2)
C3 C2 C1 121.7(2)
O2 C12 N3 124.91(18)
O2 C12 C13 126.69(19)
N3 C12 C13 108.39(16)
C2 C3 C4 120.6(2)
C13 C14 C15 116.81(19)
O3 C19 N3 125.57(18)
O3 C19 C18 126.79(18)
N3 C19 C18 107.64(17)
O1 C1 C2 118.6(2)
O1 C1 C6 124.07(18)
C2 C1 C6 117.4(2)
N1 C9 C8 110.21(16)
N2 C7 C6 125.35(18)

loop_
_geom_bond_atom_site_label_1
_geom_bond_atom_site_label_2
_geom_bond_distance
Cu01 O1 1.9033(15)
Cu01 N2 1.9347(16)
Cu01 N3 1.9511(16)
Cu01 N1 2.0620(17)
O3 C19 1.214(2)
O2 C12 1.221(2)
O1 C1 1.305(2)
C17 C18 1.382(3)
C17 C16 1.394(3)
N3 C12 1.372(3)
N3 C19 1.378(3)
N1 C11 1.465(3)
N1 C10 1.481(3)
N1 C9 1.481(3)
C18 C13 1.380(3)
C18 C19 1.506(3)
N2 C7 1.286(3)
N2 C8 1.475(3)
C16 C15 1.385(3)
C6 C5 1.417(3)
C6 C1 1.420(3)
C6 C7 1.430(3)
C13 C14 1.380(3)
C13 C12 1.491(3)
C5 C4 1.365(3)
C15 C14 1.388(3)
C8 C9 1.517(3)
C4 C3 1.394(4)
C2 C3 1.374(3)
C2 C1 1.414(3)
